data_7103665
loop_
_publ_author_name
'Petrella, Antonella J.'
'Roberts, Nicholas K.'
'Raston, Colin L.'
'Thornton-Pett, Mark'
'Lamb, Robert N.'

_publ_section_title
;
 Titanocene dichloride route to a tetranuclear oxo-bridged
 monocyclopentadienyl titanium(IV) calix[4]arene complex
;
_journal_coden_ASTM CHCOFS
_journal_issue 11
_journal_name_full
;
 Chemical Communications (Cambridge, United Kingdom)
;
_journal_page_first 1238
_journal_page_last 1239
_journal_paper_doi 10.1039/b301313h
_journal_year 2003
_chemical_formula_sum 'C99 H112 O8 Ti4'
_chemical_formula_weight 1621.49
_space_group_IT_number 15
_symmetry_cell_setting monoclinic
_symmetry_space_group_name_Hall '-C 2yc'
_symmetry_space_group_name_H-M 'C 1 2/c 1'
_atom_sites_solution_hydrogens geom
_atom_sites_solution_primary direct
_atom_sites_solution_secondary difmap
_audit_creation_method SHELXL-97
_cell_angle_alpha 90.00
_cell_angle_beta 122.6460(10)
_cell_angle_gamma 90.00
_cell_formula_units_Z 4
_cell_length_a 35.1810(4)
_cell_length_b 13.3310(2)
_cell_length_c 21.8260(2)
_cell_measurement_temperature 150(2)
_cell_volume 8619.20(18)
_computing_cell_refinement 'DENZO-SMN (Otwinowski & Minor, 1996)'
_computing_data_collection 'COLLECT (Nonius, 1999)'
_computing_data_reduction 'DENZO-SMN (Otwinowski & Minor, 1996)'
_computing_molecular_graphics
;
ORTEP3 for Windows (Farrugia, 1997) 
XSeed (Barbour, 2001)
;
_computing_publication_material 'WC (Thornton-Pett, 2000)'
_computing_structure_refinement 'SHELXL-97 (Sheldrick, 1997)'
_computing_structure_solution 'SHELXS-97 (Sheldrick, 1990)'
_diffrn_ambient_temperature 150(2)
_diffrn_detector_area_resol_mean 9.091
_diffrn_measured_fraction_theta_full 0.996
_diffrn_measured_fraction_theta_max 0.996
_diffrn_measurement_device_type 'Nonius KappaCCD area detector diffractometer'
_diffrn_measurement_method
;
Detector set at 30mm from sample with different 2theta offsets 
1 degree phi exposures for chi=0 degree settings
1 degree omega exposures for chi=90 degree settings
;
_diffrn_radiation_monochromator graphite
_diffrn_radiation_source 'fine-focus sealed tube'
_diffrn_radiation_type MoK\a
_diffrn_radiation_wavelength 0.71073
_diffrn_reflns_av_R_equivalents 0.0980
_diffrn_reflns_av_sigmaI/netI 0.0435
_diffrn_reflns_limit_h_max 43
_diffrn_reflns_limit_h_min -43
_diffrn_reflns_limit_k_max 16
_diffrn_reflns_limit_k_min -16
_diffrn_reflns_limit_l_max 25
_diffrn_reflns_limit_l_min -26
_diffrn_reflns_number 67155
_diffrn_reflns_theta_full 26.00
_diffrn_reflns_theta_max 26.00
_diffrn_reflns_theta_min 3.06
_exptl_absorpt_coefficient_mu 0.413
_exptl_absorpt_correction_T_max 0.9637
_exptl_absorpt_correction_T_min 0.8076
_exptl_absorpt_correction_type multi-scan
_exptl_absorpt_process_details
;
Using multiple and symmetry-related data measurements via the program SORTAV
See R.H. Blessing, Acta Cryst (1995), A51, 33-38 
;
_exptl_crystal_colour yellow
_exptl_crystal_density_diffrn 1.250
_exptl_crystal_density_method 'not measured'
_exptl_crystal_description needle
_exptl_crystal_F_000 3432
_exptl_crystal_size_max 0.54
_exptl_crystal_size_mid 0.15
_exptl_crystal_size_min 0.09
_refine_diff_density_max 0.614
_refine_diff_density_min -0.521
_refine_diff_density_rms 0.073
_refine_ls_extinction_coef 0.0010(2)
_refine_ls_extinction_expression Fc^*^=kFc[1+0.001xFc^2^\l^3^/sin(2\q)]^-1/4^
_refine_ls_extinction_method SHELXL
_refine_ls_goodness_of_fit_ref 1.034
_refine_ls_hydrogen_treatment mixed
_refine_ls_matrix_type full
_refine_ls_number_parameters 660
_refine_ls_number_reflns 8460
_refine_ls_number_restraints 173
_refine_ls_restrained_S_all 1.026
_refine_ls_R_factor_all 0.0589
_refine_ls_R_factor_gt 0.0459
_refine_ls_shift/su_max 0.020
_refine_ls_shift/su_mean 0.001
_refine_ls_structure_factor_coef Fsqd
_refine_ls_weighting_details 'calc w=1/[\s^2^(Fo^2^)+(0.0679P)^2^+11.1666P] where P=(Fo^2^+2Fc^2^)/3'
_refine_ls_weighting_scheme calc
_refine_ls_wR_factor_gt 0.1206
_refine_ls_wR_factor_ref 0.1361
_reflns_number_gt 6919
_reflns_number_total 8460
_reflns_threshold_expression >2sigma(I)
_cod_data_source_file b301313h.txt
_cod_data_source_block compound1
_cod_original_sg_symbol_H-M C2/c
_cod_database_code 7103665

loop_
_symmetry_equiv_pos_as_xyz
'x, y, z'
'-x, y, -z+1/2'
'x+1/2, y+1/2, z'
'-x+1/2, y+1/2, -z+1/2'
'-x, -y, -z'
'x, -y, z-1/2'
'-x+1/2, -y+1/2, -z'
'x+1/2, -y+1/2, z-1/2'

loop_
_atom_site_label
_atom_site_type_symbol
_atom_site_fract_x
_atom_site_fract_y
_atom_site_fract_z
_atom_site_U_iso_or_equiv
_atom_site_adp_type
_atom_site_occupancy
_atom_site_symmetry_multiplicity
_atom_site_calc_flag
_atom_site_refinement_flags
_atom_site_disorder_assembly
_atom_site_disorder_group
Ti1 Ti 0.057310(13) 0.13524(2) 0.221040(19) 0.02993(13) Uani 1 1 d . . .
C23 C 0.10973(8) 0.17270(13) 0.18650(15) 0.0689(9) Uani 1 1 d G . .
H23 H 0.1157 0.2402 0.1803 0.083 Uiso 1 1 calc R . .
C24 C 0.13328(7) 0.1168(2) 0.25219(11) 0.0808(12) Uani 1 1 d G . .
H24 H 0.1577 0.1403 0.2977 0.097 Uiso 1 1 calc R . .
C25 C 0.11387(10) 0.01948(17) 0.23798(16) 0.0863(13) Uani 1 1 d G . .
H25 H 0.1231 -0.0335 0.2723 0.104 Uiso 1 1 calc R . .
C26 C 0.07833(9) 0.01526(15) 0.16350(17) 0.0832(12) Uani 1 1 d G . .
H26 H 0.0596 -0.0410 0.1392 0.100 Uiso 1 1 calc R . .
C27 C 0.07576(7) 0.1100(2) 0.13168(10) 0.0723(9) Uani 1 1 d G . .
H27 H 0.0550 0.1281 0.0824 0.087 Uiso 1 1 calc R . .
Ti2 Ti 0.058590(13) 0.13538(2) 0.378301(19) 0.03008(13) Uani 1 1 d . . .
C28A C 0.1349(3) 0.0934(7) 0.4694(7) 0.046(2) Uani 0.50 1 d PGU A 1
H28A H 0.1578 0.0969 0.4588 0.056 Uiso 0.50 1 calc PR A 1
C29A C 0.1221(3) 0.1719(5) 0.4986(5) 0.047(2) Uani 0.50 1 d PGU A 1
H29A H 0.1350 0.2372 0.5112 0.056 Uiso 0.50 1 calc PR A 1
C30A C 0.0868(3) 0.1358(6) 0.5059(4) 0.046(2) Uani 0.50 1 d PGU A 1
H30A H 0.0718 0.1726 0.5242 0.055 Uiso 0.50 1 calc PR A 1
C31A C 0.0777(3) 0.0349(6) 0.4811(5) 0.049(2) Uani 0.50 1 d PGU A 1
H31A H 0.0556 -0.0075 0.4798 0.059 Uiso 0.50 1 calc PR A 1
C32A C 0.1074(4) 0.0087(5) 0.4585(7) 0.047(2) Uani 0.50 1 d PGU A 1
H32A H 0.1087 -0.0544 0.4395 0.057 Uiso 0.50 1 calc PR A 1
C28B C 0.1349(3) 0.1273(8) 0.4818(7) 0.053(2) Uani 0.50 1 d PGU A 2
H28B H 0.1589 0.1595 0.4816 0.064 Uiso 0.50 1 calc PR A 2
C29B C 0.1079(3) 0.1703(5) 0.5053(5) 0.050(2) Uani 0.50 1 d PGU A 2
H29B H 0.1107 0.2364 0.5236 0.059 Uiso 0.50 1 calc PR A 2
C30B C 0.0761(2) 0.0971(7) 0.4968(4) 0.047(2) Uani 0.50 1 d PGU A 2
H30B H 0.0538 0.1057 0.5083 0.056 Uiso 0.50 1 calc PR A 2
C31B C 0.0833(3) 0.0089(5) 0.4680(5) 0.054(2) Uani 0.50 1 d PGU A 2
H31B H 0.0668 -0.0519 0.4569 0.065 Uiso 0.50 1 calc PR A 2
C32B C 0.1197(4) 0.0276(7) 0.4588(7) 0.060(3) Uani 0.50 1 d PGU A 2
H32B H 0.1317 -0.0186 0.4404 0.072 Uiso 0.50 1 calc PR A 2
O1 O 0.05204(5) 0.27074(10) 0.22419(7) 0.0307(3) Uani 1 1 d . . .
O2 O 0.05320(5) 0.27097(10) 0.36589(7) 0.0307(3) Uani 1 1 d . A .
O3 O 0.06946(6) 0.09577(10) 0.30951(8) 0.0381(4) Uani 1 1 d . A .
O4 O 0.00074(5) 0.09761(11) 0.34312(8) 0.0387(4) Uani 1 1 d . . .
C1 C 0.09894(7) 0.41457(14) 0.27761(10) 0.0285(4) Uani 1 1 d . . .
C2 C 0.06391(7) 0.36451(13) 0.21673(11) 0.0274(4) Uani 1 1 d . . .
C3 C 0.04059(7) 0.41084(14) 0.14790(10) 0.0285(4) Uani 1 1 d . . .
C4 C 0.05555(7) 0.50459(14) 0.14119(11) 0.0308(4) Uani 1 1 d . . .
H4 H 0.0407 0.5352 0.0945 0.037 Uiso 1 1 calc R . .
C5 C 0.09136(7) 0.55568(15) 0.19990(11) 0.0324(4) Uani 1 1 d . . .
C6 C 0.11193(7) 0.50939(15) 0.26774(11) 0.0304(4) Uani 1 1 d . . .
H6 H 0.1357 0.5435 0.3089 0.036 Uiso 1 1 calc R . .
C7 C 0.10695(8) 0.65673(16) 0.18727(12) 0.0385(5) Uani 1 1 d . . .
C8 C 0.13960(9) 0.71176(17) 0.25863(13) 0.0443(5) Uani 1 1 d . . .
H8A H 0.1255 0.7202 0.2866 0.066 Uiso 1 1 calc R . .
H8B H 0.1468 0.7778 0.2477 0.066 Uiso 1 1 calc R . .
H8C H 0.1674 0.6725 0.2871 0.066 Uiso 1 1 calc R . .
C9 C 0.06618(10) 0.72617(17) 0.14079(14) 0.0524(6) Uani 1 1 d . . .
H9A H 0.0471 0.6978 0.0919 0.079 Uiso 1 1 calc R . .
H9B H 0.0769 0.7926 0.1375 0.079 Uiso 1 1 calc R . .
H9C H 0.0487 0.7323 0.1635 0.079 Uiso 1 1 calc R . .
C10 C 0.13139(10) 0.63703(19) 0.14733(14) 0.0516(7) Uani 1 1 d . . .
H10A H 0.1570 0.5918 0.1765 0.077 Uiso 1 1 calc R . .
H10B H 0.1424 0.7006 0.1401 0.077 Uiso 1 1 calc R . .
H10C H 0.1103 0.6061 0.1000 0.077 Uiso 1 1 calc R . .
C11 C 0.12155(7) 0.37035(14) 0.35393(11) 0.0301(4) Uani 1 1 d . . .
H11A H 0.1179 0.2965 0.3505 0.036 Uiso 1 1 calc R . .
H11B H 0.1543 0.3855 0.3813 0.036 Uiso 1 1 calc R . .
C12 C 0.10117(7) 0.41299(14) 0.39477(10) 0.0284(4) Uani 1 1 d . A .
C13 C 0.06608(7) 0.36354(13) 0.39517(10) 0.0274(4) Uani 1 1 d . . .
C14 C 0.04377(7) 0.41039(14) 0.42507(10) 0.0285(4) Uani 1 1 d . A .
C15 C 0.05981(7) 0.50295(14) 0.45897(10) 0.0308(4) Uani 1 1 d . . .
H15 H 0.0454 0.5339 0.4804 0.037 Uiso 1 1 calc R A .
C16 C 0.09621(7) 0.55258(14) 0.46303(11) 0.0317(4) Uani 1 1 d . A .
C17 C 0.11572(7) 0.50584(15) 0.42936(10) 0.0311(4) Uani 1 1 d . . .
H17 H 0.1399 0.5386 0.4300 0.037 Uiso 1 1 calc R A .
C18 C 0.11371(8) 0.65212(16) 0.50466(12) 0.0377(5) Uani 1 1 d . . .
C19 C 0.07425(9) 0.72365(17) 0.48392(15) 0.0496(6) Uani 1 1 d . A .
H19A H 0.0568 0.7348 0.4312 0.074 Uiso 1 1 calc R . .
H19B H 0.0861 0.7878 0.5091 0.074 Uiso 1 1 calc R . .
H19C H 0.0547 0.6939 0.4982 0.074 Uiso 1 1 calc R . .
C20 C 0.14615(9) 0.70539(17) 0.48891(14) 0.0445(6) Uani 1 1 d . A .
H20A H 0.1732 0.6640 0.5065 0.067 Uiso 1 1 calc R . .
H20B H 0.1548 0.7704 0.5138 0.067 Uiso 1 1 calc R . .
H20C H 0.1312 0.7158 0.4364 0.067 Uiso 1 1 calc R . .
C21 C 0.13915(10) 0.62981(19) 0.58680(13) 0.0511(6) Uani 1 1 d . A .
H21A H 0.1184 0.5994 0.5983 0.077 Uiso 1 1 calc R . .
H21B H 0.1512 0.6925 0.6142 0.077 Uiso 1 1 calc R . .
H21C H 0.1641 0.5834 0.6002 0.077 Uiso 1 1 calc R . .
C22 C 0.00155(7) 0.36518(14) 0.41672(11) 0.0291(4) Uani 1 1 d . . .
H22A H 0.0014 0.2918 0.4098 0.035 Uiso 1 1 calc R A .
H22B H 0.0017 0.3774 0.4616 0.035 Uiso 1 1 calc R . .
C1S C 0.0000 0.6710(2) 0.2500 0.0308(6) Uani 1 2 d SD . .
C2S C 0.03982(8) 0.72469(17) 0.28746(13) 0.0445(5) Uani 1 1 d D . .
H2S H 0.0677 0.6897 0.3137 0.053 Uiso 1 1 calc R . .
C3S C 0.03985(10) 0.8291(2) 0.28742(15) 0.0553(6) Uani 1 1 d D . .
H3S H 0.0677 0.8645 0.3135 0.066 Uiso 1 1 calc R . .
C4S C 0.0000 0.8814(3) 0.2500 0.0517(9) Uani 1 2 d SD . .
H4S H 0.0000 0.9526 0.2500 0.062 Uiso 1 2 calc SR . .
C5S C 0.0000 0.5580(2) 0.2500 0.0373(7) Uani 1 2 d SD . .
H5S1 H 0.0232 0.5335 0.2418 0.056 Uiso 0.50 1 calc PR . .
H5S2 H -0.0297 0.5335 0.2111 0.056 Uiso 0.50 1 calc PR . .
H5S3 H 0.0065 0.5335 0.2970 0.056 Uiso 0.50 1 calc PR . .
C6S C 0.2785(4) 0.1602(9) 0.4496(7) 0.159(6) Uani 0.725(9) 1 d PDU B 3
H6S1 H 0.2741 0.1811 0.4031 0.238 Uiso 0.725(9) 1 calc PR B 3
H6S2 H 0.3109 0.1581 0.4870 0.238 Uiso 0.725(9) 1 calc PR B 3
H6S3 H 0.2637 0.2083 0.4641 0.238 Uiso 0.725(9) 1 calc PR B 3
C7S C 0.25851(18) 0.0582(6) 0.4416(5) 0.104(3) Uani 0.725(9) 1 d PDU B 3
C8S C 0.2502(3) -0.0009(10) 0.3902(7) 0.102(3) Uani 0.725(9) 1 d PDU B 3
H8S H 0.2583 0.0196 0.3569 0.123 Uiso 0.725(9) 1 calc PR B 3
C9S C 0.2298(2) -0.0951(8) 0.3803(4) 0.101(2) Uani 0.725(9) 1 d PDU B 3
H9S H 0.2225 -0.1350 0.3393 0.121 Uiso 0.725(9) 1 calc PR B 3
C10S C 0.2206(3) -0.1286(8) 0.4291(5) 0.097(2) Uani 0.725(9) 1 d PDU B 3
H10S H 0.2084 -0.1937 0.4245 0.116 Uiso 0.725(9) 1 calc PR B 3
C11S C 0.2294(2) -0.0652(8) 0.4873(4) 0.100(2) Uani 0.725(9) 1 d PDU B 3
H11S H 0.2223 -0.0870 0.5214 0.120 Uiso 0.725(9) 1 calc PR B 3
C12S C 0.2483(6) 0.0279(15) 0.4948(9) 0.103(3) Uani 0.725(9) 1 d PDU B 3
H12S H 0.2545 0.0710 0.5338 0.123 Uiso 0.725(9) 1 calc PR B 3
C13S C 0.2157(9) -0.113(3) 0.4537(18) 0.136(13) Uani 0.275(9) 1 d PDU B 4
H13A H 0.2208 -0.1056 0.5022 0.204 Uiso 0.275(9) 1 calc PR B 4
H13B H 0.2300 -0.1743 0.4515 0.204 Uiso 0.275(9) 1 calc PR B 4
H13C H 0.1832 -0.1156 0.4173 0.204 Uiso 0.275(9) 1 calc PR B 4
C14S C 0.2339(4) -0.0316(13) 0.4395(8) 0.086(5) Uani 0.275(9) 1 d PDU B 4
C15S C 0.2401(8) -0.028(2) 0.3794(13) 0.071(5) Uani 0.275(9) 1 d PDU B 4
H15S H 0.2305 -0.0818 0.3457 0.086 Uiso 0.275(9) 1 calc PR B 4
C16S C 0.2623(6) 0.0637(15) 0.3714(11) 0.093(5) Uani 0.275(9) 1 d PDU B 4
H16S H 0.2678 0.0672 0.3334 0.111 Uiso 0.275(9) 1 calc PR B 4
C17S C 0.2722(9) 0.128(2) 0.4105(15) 0.118(7) Uani 0.275(9) 1 d PDU B 4
H17S H 0.2868 0.1835 0.4049 0.141 Uiso 0.275(9) 1 calc PR B 4
C18S C 0.2634(7) 0.131(2) 0.4753(13) 0.119(7) Uani 0.275(9) 1 d PDU B 4
H18S H 0.2696 0.1877 0.5056 0.143 Uiso 0.275(9) 1 calc PR B 4
C19S C 0.2468(16) 0.047(4) 0.482(2) 0.093(7) Uani 0.275(9) 1 d PDU B 4
H19S H 0.2438 0.0422 0.5222 0.111 Uiso 0.275(9) 1 calc PR B 4
C20S C 0.1967(6) -0.0745(9) 0.6482(8) 0.078(4) Uani 0.554(6) 1 d PDU C 5
H20D H 0.1762 -0.0710 0.5952 0.117 Uiso 0.554(6) 1 calc PR C 5
H20E H 0.1792 -0.0858 0.6705 0.117 Uiso 0.554(6) 1 calc PR C 5
H20F H 0.2180 -0.1300 0.6609 0.117 Uiso 0.554(6) 1 calc PR C 5
C21S C 0.22227(17) 0.0220(4) 0.6758(2) 0.0524(14) Uani 0.554(6) 1 d PDU C 5
C22S C 0.2660(3) 0.0284(8) 0.6896(6) 0.065(2) Uani 0.554(6) 1 d PDU C 5
H22S H 0.2794 -0.0281 0.6820 0.077 Uiso 0.554(6) 1 calc PR C 5
C23S C 0.2887(4) 0.1152(7) 0.7136(6) 0.076(3) Uani 0.554(6) 1 d PDU C 5
H23S H 0.3178 0.1194 0.7209 0.091 Uiso 0.554(6) 1 calc PR C 5
C24S C 0.27164(18) 0.1991(4) 0.7283(3) 0.0578(15) Uani 0.554(6) 1 d PDU C 5
H24S H 0.2888 0.2593 0.7456 0.069 Uiso 0.554(6) 1 calc PR C 5
C25S C 0.23008(19) 0.1932(5) 0.7173(3) 0.0634(15) Uani 0.554(6) 1 d PDU C 5
H25S H 0.2177 0.2490 0.7278 0.076 Uiso 0.554(6) 1 calc PR C 5
C26S C 0.2054(3) 0.1040(8) 0.6904(6) 0.057(2) Uani 0.554(6) 1 d PDU C 5
H26S H 0.1760 0.1006 0.6821 0.068 Uiso 0.554(6) 1 calc PR C 5
C27S C 0.2937(4) 0.1604(8) 0.7113(7) 0.064(3) Uani 0.446(6) 1 d PDU C 6
H27A H 0.3229 0.1295 0.7458 0.095 Uiso 0.446(6) 1 calc PR C 6
H27B H 0.2892 0.2187 0.7341 0.095 Uiso 0.446(6) 1 calc PR C 6
H27C H 0.2930 0.1818 0.6678 0.095 Uiso 0.446(6) 1 calc PR C 6
C28S C 0.2572(2) 0.0865(7) 0.6906(3) 0.0515(17) Uani 0.446(6) 1 d PDU C 6
C29S C 0.2602(4) -0.0099(9) 0.6722(7) 0.066(3) Uani 0.446(6) 1 d PDU C 6
H29S H 0.2864 -0.0302 0.6732 0.080 Uiso 0.446(6) 1 calc PR C 6
C30S C 0.2263(3) -0.0778(7) 0.6524(5) 0.077(2) Uani 0.446(6) 1 d PDU C 6
H30S H 0.2290 -0.1446 0.6399 0.092 Uiso 0.446(6) 1 calc PR C 6
C31S C 0.1883(6) -0.0481(12) 0.6507(9) 0.069(3) Uani 0.446(6) 1 d PDU C 6
H31S H 0.1643 -0.0944 0.6363 0.083 Uiso 0.446(6) 1 calc PR C 6
C32S C 0.1848(3) 0.0468(10) 0.6695(5) 0.078(3) Uani 0.446(6) 1 d PDU C 6
H32S H 0.1588 0.0662 0.6696 0.093 Uiso 0.446(6) 1 calc PR C 6
C33S C 0.2191(5) 0.1163(12) 0.6887(9) 0.070(3) Uani 0.446(6) 1 d PDU C 6
H33S H 0.2162 0.1833 0.7004 0.084 Uiso 0.446(6) 1 calc PR C 6

loop_
_atom_site_aniso_label
_atom_site_aniso_U_11
_atom_site_aniso_U_22
_atom_site_aniso_U_33
_atom_site_aniso_U_23
_atom_site_aniso_U_13
_atom_site_aniso_U_12
Ti1 0.0462(2) 0.0204(2) 0.0306(2) 0.00142(13) 0.02564(18) 0.00311(14)
C23 0.094(2) 0.0436(15) 0.121(3) 0.0117(17) 0.092(2) 0.0125(15)
C24 0.0492(17) 0.138(4) 0.0620(19) -0.022(2) 0.0343(15) 0.0126(19)
C25 0.120(3) 0.071(2) 0.130(3) 0.055(2) 0.108(3) 0.059(2)
C26 0.109(3) 0.0572(19) 0.134(3) -0.033(2) 0.099(3) -0.0043(18)
C27 0.081(2) 0.104(3) 0.0584(18) 0.0020(18) 0.0552(17) 0.0216(19)
Ti2 0.0465(2) 0.0207(2) 0.0273(2) 0.00231(13) 0.02269(18) 0.00304(14)
C28A 0.051(4) 0.051(6) 0.033(5) 0.000(4) 0.020(4) 0.014(4)
C29A 0.057(6) 0.042(3) 0.034(4) 0.002(3) 0.020(3) 0.006(3)
C30A 0.054(5) 0.048(6) 0.025(3) -0.011(4) 0.016(4) -0.001(4)
C31A 0.080(4) 0.044(6) 0.031(4) 0.007(4) 0.034(3) -0.001(5)
C32A 0.063(6) 0.036(3) 0.035(3) 0.010(3) 0.021(4) 0.018(3)
C28B 0.054(4) 0.068(7) 0.029(5) 0.000(6) 0.017(3) -0.001(5)
C29B 0.070(8) 0.042(4) 0.023(3) -0.001(3) 0.016(5) 0.002(4)
C30B 0.070(5) 0.049(6) 0.020(4) 0.000(4) 0.023(4) -0.004(4)
C31B 0.089(6) 0.027(3) 0.035(5) 0.012(3) 0.026(4) 0.013(4)
C32B 0.071(7) 0.054(6) 0.040(4) 0.002(5) 0.020(5) 0.023(4)
O1 0.0441(8) 0.0213(6) 0.0308(7) 0.0018(5) 0.0230(6) 0.0010(6)
O2 0.0444(8) 0.0217(7) 0.0300(7) -0.0012(5) 0.0227(6) -0.0002(6)
O3 0.0643(10) 0.0226(7) 0.0371(8) 0.0037(6) 0.0337(8) 0.0067(7)
O4 0.0505(9) 0.0228(7) 0.0440(8) 0.0029(6) 0.0262(7) -0.0002(6)
C1 0.0376(10) 0.0254(9) 0.0298(10) 0.0013(8) 0.0231(9) 0.0044(8)
C2 0.0395(11) 0.0191(9) 0.0326(10) 0.0001(7) 0.0253(9) 0.0013(7)
C3 0.0402(11) 0.0244(9) 0.0286(9) -0.0004(7) 0.0237(9) 0.0026(8)
C4 0.0440(11) 0.0245(9) 0.0286(9) 0.0035(8) 0.0227(9) 0.0018(8)
C5 0.0460(12) 0.0258(10) 0.0336(10) -0.0003(8) 0.0269(9) -0.0017(8)
C6 0.0372(11) 0.0278(10) 0.0299(10) -0.0022(8) 0.0205(9) -0.0014(8)
C7 0.0576(14) 0.0277(10) 0.0347(11) -0.0015(8) 0.0279(11) -0.0085(9)
C8 0.0625(15) 0.0325(12) 0.0415(12) -0.0050(9) 0.0305(12) -0.0119(10)
C9 0.0781(18) 0.0284(11) 0.0429(13) 0.0057(10) 0.0275(13) -0.0044(12)
C10 0.0777(18) 0.0448(14) 0.0492(14) -0.0082(11) 0.0453(14) -0.0229(12)
C11 0.0370(11) 0.0261(10) 0.0298(10) 0.0016(8) 0.0198(9) 0.0032(8)
C12 0.0371(10) 0.0256(9) 0.0228(9) 0.0015(7) 0.0163(8) 0.0036(8)
C13 0.0389(11) 0.0202(9) 0.0229(9) 0.0012(7) 0.0166(8) 0.0009(7)
C14 0.0402(11) 0.0242(9) 0.0238(9) 0.0029(7) 0.0190(8) 0.0016(8)
C15 0.0435(11) 0.0258(10) 0.0277(9) -0.0016(8) 0.0223(9) -0.0006(8)
C16 0.0438(11) 0.0246(10) 0.0280(10) -0.0010(8) 0.0203(9) -0.0011(8)
C17 0.0385(11) 0.0281(10) 0.0284(10) 0.0002(8) 0.0192(9) -0.0021(8)
C18 0.0520(13) 0.0312(11) 0.0370(11) -0.0081(9) 0.0286(10) -0.0090(9)
C19 0.0702(17) 0.0291(11) 0.0643(16) -0.0129(11) 0.0461(14) -0.0075(11)
C20 0.0592(15) 0.0355(12) 0.0477(13) -0.0127(10) 0.0346(12) -0.0158(10)
C21 0.0712(17) 0.0479(14) 0.0349(12) -0.0142(10) 0.0290(12) -0.0187(12)
C22 0.0434(11) 0.0225(9) 0.0268(9) -0.0001(7) 0.0224(9) -0.0005(8)
C1S 0.0442(16) 0.0280(14) 0.0264(13) 0.000 0.0232(12) 0.000
C2S 0.0461(13) 0.0354(12) 0.0484(13) -0.0023(10) 0.0232(11) -0.0022(10)
C3S 0.0677(17) 0.0400(13) 0.0588(15) -0.0124(12) 0.0346(14) -0.0181(13)
C4S 0.088(3) 0.0275(16) 0.053(2) 0.000 0.047(2) 0.000
C5S 0.0498(18) 0.0271(14) 0.0391(16) 0.000 0.0267(14) 0.000
C6S 0.133(9) 0.114(7) 0.129(10) 0.043(6) 0.005(8) -0.015(6)
C7S 0.057(3) 0.102(5) 0.090(5) 0.034(4) -0.001(3) -0.006(3)
C8S 0.039(5) 0.158(8) 0.076(6) 0.016(5) 0.008(5) -0.001(5)
C9S 0.058(4) 0.152(7) 0.074(4) -0.015(4) 0.023(3) 0.005(4)
C10S 0.062(4) 0.116(6) 0.091(5) -0.016(4) 0.028(4) -0.018(3)
C11S 0.066(4) 0.154(7) 0.084(5) -0.003(4) 0.044(3) -0.009(4)
C12S 0.071(5) 0.119(8) 0.082(8) -0.013(6) 0.018(5) 0.008(5)
C13S 0.13(2) 0.15(2) 0.14(3) 0.041(18) 0.08(2) -0.008(18)
C14S 0.056(7) 0.114(11) 0.079(9) 0.016(7) 0.030(6) 0.006(7)
C15S 0.029(10) 0.120(13) 0.043(7) -0.026(8) 0.004(7) -0.032(8)
C16S 0.072(10) 0.094(12) 0.103(12) 0.039(8) 0.041(9) 0.025(8)
C17S 0.102(15) 0.094(14) 0.114(19) 0.035(9) 0.030(15) -0.020(12)
C18S 0.072(12) 0.129(15) 0.088(13) -0.021(13) -0.002(9) 0.001(11)
C19S 0.090(15) 0.130(16) 0.040(9) 0.014(8) 0.023(9) 0.035(11)
C20S 0.087(10) 0.073(5) 0.065(5) -0.006(4) 0.036(6) -0.012(6)
C21S 0.059(3) 0.063(3) 0.036(2) 0.005(2) 0.026(2) 0.002(2)
C22S 0.054(4) 0.069(6) 0.071(6) -0.001(5) 0.034(4) 0.015(4)
C23S 0.061(5) 0.095(7) 0.080(5) -0.024(6) 0.043(4) 0.002(5)
C24S 0.052(3) 0.067(3) 0.049(3) -0.002(2) 0.024(2) 0.002(2)
C25S 0.060(3) 0.066(4) 0.065(3) -0.002(3) 0.034(3) 0.016(3)
C26S 0.044(4) 0.073(5) 0.057(4) -0.001(4) 0.030(4) 0.004(3)
C27S 0.059(5) 0.072(6) 0.056(4) -0.009(5) 0.029(4) -0.005(5)
C28S 0.038(4) 0.070(5) 0.036(3) 0.015(3) 0.013(3) 0.002(3)
C29S 0.054(5) 0.073(6) 0.078(8) 0.001(5) 0.040(5) 0.000(4)
C30S 0.078(6) 0.072(5) 0.088(6) 0.003(4) 0.050(5) -0.004(4)
C31S 0.055(5) 0.101(8) 0.053(6) 0.024(6) 0.030(4) -0.007(6)
C32S 0.062(5) 0.118(7) 0.071(5) 0.029(5) 0.048(4) 0.018(5)
C33S 0.082(8) 0.082(7) 0.068(6) 0.017(5) 0.055(7) 0.014(5)

loop_
_atom_type_symbol
_atom_type_description
_atom_type_scat_dispersion_real
_atom_type_scat_dispersion_imag
_atom_type_scat_source
C C 0.0033 0.0016 'International Tables Vol C Tables 4.2.6.8 and 6.1.1.4'
H H 0.0000 0.0000 'International Tables Vol C Tables 4.2.6.8 and 6.1.1.4'
O O 0.0106 0.0060 'International Tables Vol C Tables 4.2.6.8 and 6.1.1.4'
Ti Ti 0.2776 0.4457 'International Tables Vol C Tables 4.2.6.8 and 6.1.1.4'

loop_
_geom_angle_atom_site_label_1
_geom_angle_atom_site_label_2
_geom_angle_atom_site_label_3
_geom_angle
_geom_angle_site_symmetry_1
_geom_angle_site_symmetry_3
_geom_angle_publ_flag
O3 Ti1 O4 105.17(8) . 2 ?
O3 Ti1 O1 102.57(6) . . ?
O4 Ti1 O1 102.02(7) 2 . ?
O3 Ti1 C26 113.81(9) . . ?
O4 Ti1 C26 87.01(8) 2 . ?
O1 Ti1 C26 138.78(8) . . ?
O3 Ti1 C25 87.11(7) . . ?
O4 Ti1 C25 115.98(10) 2 . ?
O1 Ti1 C25 136.86(9) . . ?
C26 Ti1 C25 34.7 . . ?
O3 Ti1 C27 144.65(7) . . ?
O4 Ti1 C27 91.11(8) 2 . ?
O1 Ti1 C27 104.41(8) . . ?
C26 Ti1 C27 34.6 . . ?
C25 Ti1 C27 57.6 . . ?
O3 Ti1 C24 94.70(8) . . ?
O4 Ti1 C24 144.22(7) 2 . ?
O1 Ti1 C24 102.27(8) . . ?
C26 Ti1 C24 57.6 . . ?
C25 Ti1 C24 34.6 . . ?
C27 Ti1 C24 57.5 . . ?
O3 Ti1 C23 128.06(9) . . ?
O4 Ti1 C23 123.52(8) 2 . ?
O1 Ti1 C23 85.20(6) . . ?
C26 Ti1 C23 57.5 . . ?
C25 Ti1 C23 57.5 . . ?
C27 Ti1 C23 34.6 . . ?
C24 Ti1 C23 34.6 . . ?
C24 C23 Ti1 72.61(7) . . ?
C27 C23 Ti1 72.61(8) . . ?
C25 C24 Ti1 72.52(7) . . ?
C23 C24 Ti1 72.82(7) . . ?
C26 C25 Ti1 72.67(8) . . ?
C24 C25 Ti1 72.86(7) . . ?
C25 C26 Ti1 72.68(8) . . ?
C27 C26 Ti1 72.86(7) . . ?
C26 C27 Ti1 72.52(7) . . ?
C23 C27 Ti1 72.82(8) . . ?
O3 Ti2 O4 104.92(8) . . ?
O3 Ti2 O2 102.52(6) . . ?
O4 Ti2 O2 102.07(7) . . ?
O3 Ti2 C31B 109.2(2) . . ?
O4 Ti2 C31B 88.9(2) . . ?
O2 Ti2 C31B 142.40(17) . . ?
O3 Ti2 C32A 90.7(2) . . ?
O4 Ti2 C32A 108.4(2) . . ?
O2 Ti2 C32A 142.4(2) . . ?
O3 Ti2 C30B 142.53(19) . . ?
O4 Ti2 C30B 88.49(18) . . ?
O2 Ti2 C30B 108.7(2) . . ?
C31B Ti2 C30B 34.91(11) . . ?
O3 Ti2 C31A 122.6(2) . . ?
O4 Ti2 C31A 85.68(18) . . ?
O2 Ti2 C31A 130.7(2) . . ?
C31B Ti2 C31A 13.3(2) . . ?
C32A Ti2 C31A 34.80(15) . . ?
O3 Ti2 C32B 85.73(19) . . ?
O4 Ti2 C32B 120.2(2) . . ?
O2 Ti2 C32B 133.4(2) . . ?
C31B Ti2 C32B 34.77(16) . . ?
C30B Ti2 C32B 57.78(19) . . ?
O3 Ti2 C28A 88.64(19) . . ?
O4 Ti2 C28A 141.8(2) . . ?
O2 Ti2 C28A 109.6(2) . . ?
C31B Ti2 C28A 53.0(3) . . ?
C32A Ti2 C28A 34.70(17) . . ?
C31A Ti2 C28A 57.6(2) . . ?
O3 Ti2 C29B 132.1(2) . . ?
O4 Ti2 C29B 119.4(2) . . ?
O2 Ti2 C29B 86.08(18) . . ?
C31B Ti2 C29B 57.75(15) . . ?
C30B Ti2 C29B 34.70(10) . . ?
C32B Ti2 C29B 57.5(2) . . ?
O3 Ti2 C30A 145.14(15) . . ?
O4 Ti2 C30A 99.12(19) . . ?
O2 Ti2 C30A 96.60(19) . . ?
C32A Ti2 C30A 57.57(18) . . ?
C31A Ti2 C30A 34.58(11) . . ?
C28A Ti2 C30A 57.32(17) . . ?
O3 Ti2 C28B 97.9(2) . . ?
O4 Ti2 C28B 144.4(2) . . ?
O2 Ti2 C28B 99.1(2) . . ?
C31B Ti2 C28B 57.6(2) . . ?
C30B Ti2 C28B 57.55(17) . . ?
C32B Ti2 C28B 34.48(17) . . ?
C29B Ti2 C28B 34.44(14) . . ?
C29A C28A Ti2 73.5(3) . . ?
C32A C28A Ti2 71.9(3) . . ?
C28A C29A Ti2 72.1(4) . . ?
C30A C29A Ti2 72.5(3) . . ?
C31A C30A Ti2 71.8(4) . . ?
C29A C30A Ti2 73.1(4) . . ?
C30A C31A Ti2 73.6(3) . . ?
C32A C31A Ti2 72.4(4) . . ?
C31A C32A Ti2 72.8(3) . . ?
C28A C32A Ti2 73.4(3) . . ?
C29B C28B Ti2 72.3(3) . . ?
C32B C28B Ti2 72.1(4) . . ?
C28B C29B Ti2 73.2(4) . . ?
C30B C29B Ti2 71.7(3) . . ?
C29B C30B Ti2 73.6(3) . . ?
C31B C30B Ti2 72.4(4) . . ?
C32B C31B Ti2 73.5(4) . . ?
C30B C31B Ti2 72.7(3) . . ?
C31B C32B Ti2 71.8(3) . . ?
C28B C32B Ti2 73.4(3) . . ?
C2 O1 Ti1 150.02(13) . . ?
C13 O2 Ti2 148.70(13) . . ?
Ti1 O3 Ti2 139.55(9) . . ?
Ti1 O4 Ti2 141.90(9) 2 . ?
C6 C1 C2 118.51(17) . . ?
C6 C1 C11 119.74(18) . . ?
C2 C1 C11 121.70(17) . . ?
O1 C2 C1 119.71(17) . . ?
O1 C2 C3 119.54(18) . . ?
C1 C2 C3 120.74(17) . . ?
C4 C3 C2 118.02(18) . . ?
C4 C3 C22 119.81(17) . 2 ?
C2 C3 C22 122.05(17) . 2 ?
C3 C4 C5 123.06(18) . . ?
C6 C5 C4 116.95(18) . . ?
C6 C5 C7 123.28(19) . . ?
C4 C5 C7 119.75(18) . . ?
C5 C6 C1 122.55(19) . . ?
C8 C7 C5 112.45(17) . . ?
C8 C7 C9 107.60(19) . . ?
C5 C7 C9 110.48(19) . . ?
C8 C7 C10 108.4(2) . . ?
C5 C7 C10 108.32(18) . . ?
C9 C7 C10 109.6(2) . . ?
C12 C11 C1 111.24(16) . . ?
C17 C12 C13 118.71(17) . . ?
C17 C12 C11 119.77(18) . . ?
C13 C12 C11 121.43(17) . . ?
O2 C13 C12 119.87(17) . . ?
O2 C13 C14 119.71(17) . . ?
C12 C13 C14 120.42(17) . . ?
C15 C14 C13 118.15(18) . . ?
C15 C14 C22 120.32(17) . . ?
C13 C14 C22 121.41(17) . . ?
C14 C15 C16 123.14(18) . . ?
C17 C16 C15 116.66(18) . . ?
C17 C16 C18 122.91(19) . . ?
C15 C16 C18 120.41(18) . . ?
C16 C17 C12 122.71(19) . . ?
C20 C18 C16 112.15(17) . . ?
C20 C18 C19 108.06(19) . . ?
C16 C18 C19 110.57(19) . . ?
C20 C18 C21 108.4(2) . . ?
C16 C18 C21 108.50(18) . . ?
C19 C18 C21 109.1(2) . . ?
C3 C22 C14 110.73(15) 2 . ?
C2S C1S C2S 117.5(3) . 2 ?
C2S C1S C5S 121.23(14) . . ?
C2S C1S C5S 121.23(14) 2 . ?
C1S C2S C3S 121.3(2) . . ?
C4S C3S C2S 120.5(2) . . ?
C3S C4S C3S 119.0(3) 2 . ?
C8S C7S C12S 119.9(11) . . ?
C8S C7S C6S 122.4(11) . . ?
C12S C7S C6S 117.6(15) . . ?
C7S C8S C9S 123.0(12) . . ?
C10S C9S C8S 119.8(9) . . ?
C9S C10S C11S 118.9(9) . . ?
C12S C11S C10S 120.3(10) . . ?
C11S C12S C7S 118.0(15) . . ?
C19S C14S C13S 120(3) . . ?
C19S C14S C15S 117(2) . . ?
C13S C14S C15S 123(2) . . ?
C14S C15S C16S 118.3(18) . . ?
C17S C16S C15S 120(2) . . ?
C16S C17S C18S 124(2) . . ?
C19S C18S C17S 112(3) . . ?
C18S C19S C14S 128(3) . . ?
C26S C21S C22S 117.8(7) . . ?
C26S C21S C20S 122.8(8) . . ?
C22S C21S C20S 119.4(8) . . ?
C23S C22S C21S 119.3(9) . . ?
C22S C23S C24S 123.1(10) . . ?
C25S C24S C23S 118.3(6) . . ?
C24S C25S C26S 119.4(6) . . ?
C21S C26S C25S 122.1(7) . . ?
C29S C28S C33S 119.3(10) . . ?
C29S C28S C27S 121.6(9) . . ?
C33S C28S C27S 119.1(11) . . ?
C30S C29S C28S 121.6(10) . . ?
C29S C30S C31S 119.1(11) . . ?
C32S C31S C30S 120.3(13) . . ?
C31S C32S C33S 120.5(11) . . ?
C28S C33S C32S 119.2(13) . . ?

loop_
_geom_bond_atom_site_label_1
_geom_bond_atom_site_label_2
_geom_bond_distance
_geom_bond_site_symmetry_2
_geom_bond_publ_flag
Ti1 O3 1.8159(14) . ?
Ti1 O4 1.8160(16) 2 ?
Ti1 O1 1.8209(14) . ?
Ti1 C26 2.3841(19) . ?
Ti1 C25 2.3841(19) . ?
Ti1 C27 2.3885(19) . ?
Ti1 C24 2.389(2) . ?
Ti1 C23 2.3913(18) . ?
Ti2 O3 1.8164(14) . ?
Ti2 O4 1.8165(16) . ?
Ti2 O2 1.8224(14) . ?
Ti2 C31B 2.365(10) . ?
Ti2 C32A 2.371(12) . ?
Ti2 C30B 2.369(7) . ?
Ti2 C31A 2.378(9) . ?
Ti2 C32B 2.387(13) . ?
Ti2 C28A 2.390(12) . ?
Ti2 C29B 2.393(9) . ?
Ti2 C30A 2.400(7) . ?
Ti2 C28B 2.404(12) . ?
O1 C2 1.355(2) . ?
O2 C13 1.351(2) . ?
O4 Ti1 1.8160(16) 2 ?
C1 C6 1.400(3) . ?
C1 C2 1.401(3) . ?
C1 C11 1.525(3) . ?
C2 C3 1.408(3) . ?
C3 C4 1.394(3) . ?
C3 C22 1.517(3) 2 ?
C4 C5 1.397(3) . ?
C5 C6 1.393(3) . ?
C5 C7 1.534(3) . ?
C7 C8 1.534(3) . ?
C7 C9 1.541(3) . ?
C7 C10 1.542(3) . ?
C11 C12 1.523(3) . ?
C12 C17 1.396(3) . ?
C12 C13 1.404(3) . ?
C13 C14 1.409(3) . ?
C14 C15 1.392(3) . ?
C14 C22 1.520(3) . ?
C15 C16 1.401(3) . ?
C16 C17 1.394(3) . ?
C16 C18 1.537(3) . ?
C18 C20 1.532(3) . ?
C18 C19 1.538(3) . ?
C18 C21 1.540(3) . ?
C22 C3 1.517(3) 2 ?
C1S C2S 1.381(3) . ?
C1S C2S 1.381(3) 2 ?
C1S C5S 1.505(4) . ?
C2S C3S 1.392(3) . ?
C3S C4S 1.372(3) . ?
C4S C3S 1.372(3) 2 ?
C6S C7S 1.498(13) . ?
C7S C8S 1.269(16) . ?
C7S C12S 1.446(16) . ?
C8S C9S 1.404(12) . ?
C9S C10S 1.346(12) . ?
C10S C11S 1.413(14) . ?
C11S C12S 1.37(2) . ?
C13S C14S 1.37(4) . ?
C14S C19S 1.30(6) . ?
C14S C15S 1.44(3) . ?
C15S C16S 1.51(3) . ?
C16S C17S 1.12(3) . ?
C17S C18S 1.60(5) . ?
C18S C19S 1.31(5) . ?
C20S C21S 1.497(14) . ?
C21S C26S 1.361(11) . ?
C21S C22S 1.402(11) . ?
C22S C23S 1.342(13) . ?
C23S C24S 1.385(11) . ?
C24S C25S 1.350(8) . ?
C25S C26S 1.401(12) . ?
C27S C28S 1.481(12) . ?
C28S C29S 1.368(13) . ?
C28S C33S 1.378(14) . ?
C29S C30S 1.368(14) . ?
C30S C31S 1.38(2) . ?
C31S C32S 1.36(2) . ?
C32S C33S 1.393(15) . ?
